data_4106315
loop_
_publ_author_name
'Shainaz M. Landge'
'Ekatarina Tkatchouk'
'Diego Ben\'itez'
'Don Antoine Lanfranchi'
'Mourad Elhabiri'
'William A. Goddard'
'Ivan Aprahamian'

_publ_contact_author 'Ivan Aprahamian'
_publ_contact_author_email ivan.aprahamian@dartmouth.edu
_publ_section_title
;
 Isomerization Mechanism in Hydrazone-Based Rotary Switches: Lateral
 Shift, Rotation, or Tautomerization?
;
_journal_name_full 'Journal of the American Chemical Society'
_journal_page_first 9812
_journal_page_last 9823
_journal_paper_doi 10.1021/ja200699v
_journal_volume 133
_journal_year 2011
_chemical_formula_moiety 'C15 H15 N3 O2'
_chemical_formula_sum 'C15 H15 N3 O2'
_chemical_formula_weight 269.30
_space_group_IT_number 2
_symmetry_cell_setting triclinic
_symmetry_Int_Tables_number 2
_symmetry_space_group_name_Hall '-P 1'
_symmetry_space_group_name_H-M 'P -1'
_atom_sites_solution_hydrogens geom
_atom_sites_solution_primary direct
_atom_sites_solution_secondary difmap
_audit_creation_method SHELXL-97
_cell_angle_alpha 87.309(2)
_cell_angle_beta 89.473(2)
_cell_angle_gamma 85.920(2)
_cell_formula_units_Z 4
_cell_length_a 5.2162(2)
_cell_length_b 15.3273(4)
_cell_length_c 16.7226(5)
_cell_measurement_reflns_used 7326
_cell_measurement_temperature 173(2)
_cell_measurement_theta_max 67.30
_cell_measurement_theta_min 2.89
_cell_volume 1332.09(7)
_computing_cell_refinement 'APEX2 (BRUKER, V2008.5-0, 2006)'
_computing_data_collection 'COSMO (BRUKER, V1.58, 2006)'
_computing_data_reduction 'SAINT (BRUKER, V7.34A, 2006)'
_computing_molecular_graphics 'SHELXTL (Sheldrick, Acta Cryst. A64 2008, 112-122)'
_computing_publication_material 'SHELXTL (Sheldrick, Acta Cryst. A64 2008, 112-122)'
_computing_structure_refinement 'SHELXL (Sheldrick, Acta Cryst. A64 2008, 112-122)'
_computing_structure_solution 'SHELXS (Sheldrick, Acta Cryst. A64 2008, 112-122)'
_diffrn_ambient_temperature 173(2)
_diffrn_detector_area_resol_mean 836.6
_diffrn_measured_fraction_theta_full 0.968
_diffrn_measured_fraction_theta_max 0.968
_diffrn_measurement_device_type 'Bruker APEX-II CCD'
_diffrn_measurement_method '\w,and/f 0.5 deg'
_diffrn_radiation_monochromator graphite
_diffrn_radiation_probe x-ray
_diffrn_radiation_type CuK\a
_diffrn_radiation_wavelength 1.54178
_diffrn_reflns_av_R_equivalents 0.0445
_diffrn_reflns_av_sigmaI/netI 0.0332
_diffrn_reflns_limit_h_max 6
_diffrn_reflns_limit_h_min -6
_diffrn_reflns_limit_k_max 18
_diffrn_reflns_limit_k_min -18
_diffrn_reflns_limit_l_max 20
_diffrn_reflns_limit_l_min -17
_diffrn_reflns_number 23115
_diffrn_reflns_theta_full 67.85
_diffrn_reflns_theta_max 67.85
_diffrn_reflns_theta_min 2.65
_diffrn_source 'fine-focus sealed tube'
_exptl_absorpt_coefficient_mu 0.746
_exptl_absorpt_correction_T_max 0.9359
_exptl_absorpt_correction_T_min 0.6878
_exptl_absorpt_correction_type multi-scan
_exptl_absorpt_process_details SADABS
_exptl_crystal_colour yellow
_exptl_crystal_density_diffrn 1.343
_exptl_crystal_description needle
_exptl_crystal_F_000 568
_exptl_crystal_size_max 0.54
_exptl_crystal_size_mid 0.13
_exptl_crystal_size_min 0.09
_refine_diff_density_max 0.405
_refine_diff_density_min -0.269
_refine_diff_density_rms 0.041
_refine_ls_extinction_method none
_refine_ls_goodness_of_fit_ref 1.056
_refine_ls_hydrogen_treatment constr
_refine_ls_matrix_type full
_refine_ls_number_parameters 363
_refine_ls_number_reflns 4679
_refine_ls_number_restraints 0
_refine_ls_restrained_S_all 1.056
_refine_ls_R_factor_all 0.0638
_refine_ls_R_factor_gt 0.0460
_refine_ls_shift/su_max 0.000
_refine_ls_shift/su_mean 0.000
_refine_ls_structure_factor_coef Fsqd
_refine_ls_weighting_details 'calc w=1/[\s^2^(Fo^2^)+(0.0550P)^2^+0.4838P] where P=(Fo^2^+2Fc^2^)/3'
_refine_ls_weighting_scheme calc
_refine_ls_wR_factor_gt 0.1128
_refine_ls_wR_factor_ref 0.1231
_reflns_number_gt 3516
_reflns_number_total 4679
_reflns_threshold_expression >2sigma(I)
_cod_data_source_file ja200699v_si_002.cif
_cod_data_source_block ia309_0m
_cod_database_code 4106315

loop_
_symmetry_equiv_pos_as_xyz
'x, y, z'
'-x, -y, -z'

loop_
_atom_site_label
_atom_site_type_symbol
_atom_site_fract_x
_atom_site_fract_y
_atom_site_fract_z
_atom_site_U_iso_or_equiv
_atom_site_adp_type
_atom_site_occupancy
_atom_site_symmetry_multiplicity
_atom_site_calc_flag
_atom_site_refinement_flags
O1A O 0.8849(4) 0.47644(10) 0.17791(10) 0.0518(5) Uani 1 1 d .
O2A O 0.7643(3) 0.46429(10) 0.05156(9) 0.0487(4) Uani 1 1 d .
N1A N 0.9753(3) 0.30956(10) 0.19234(9) 0.0283(4) Uani 1 1 d .
N2A N 1.0161(3) 0.22604(10) 0.21511(10) 0.0294(4) Uani 1 1 d .
H2A H 0.9202 0.1865 0.1967 0.035 Uiso 1 1 calc R
N3A N 0.6470(3) 0.19674(11) 0.11325(10) 0.0317(4) Uani 1 1 d .
C1A C 0.8133(4) 0.43180(13) 0.11675(12) 0.0328(5) Uani 1 1 d .
C2A C 0.8016(4) 0.33653(13) 0.13940(12) 0.0294(4) Uani 1 1 d .
C3A C 0.6224(4) 0.28423(13) 0.09770(11) 0.0281(4) Uani 1 1 d .
C4A C 0.4289(4) 0.32206(14) 0.04645(12) 0.0350(5) Uani 1 1 d .
H4A H 0.4129 0.3836 0.0358 0.042 Uiso 1 1 calc R
C5A C 0.2632(4) 0.26932(15) 0.01186(12) 0.0374(5) Uani 1 1 d .
H5A H 0.1313 0.2943 -0.0227 0.045 Uiso 1 1 calc R
C6A C 0.2893(4) 0.17967(14) 0.02751(12) 0.0358(5) Uani 1 1 d .
H6A H 0.1782 0.1418 0.0039 0.043 Uiso 1 1 calc R
C7A C 0.4828(4) 0.14736(14) 0.07869(13) 0.0354(5) Uani 1 1 d .
H7A H 0.5005 0.0859 0.0901 0.042 Uiso 1 1 calc R
C8A C 0.9421(5) 0.56676(15) 0.16039(17) 0.0532(7) Uani 1 1 d .
H8A1 H 0.8817 0.6033 0.2050 0.064 Uiso 1 1 calc R
H8A2 H 0.8517 0.5896 0.1111 0.064 Uiso 1 1 calc R
C9A C 1.2225(5) 0.57130(16) 0.14932(17) 0.0582(7) Uani 1 1 d .
H9A1 H 1.3112 0.5485 0.1982 0.087 Uiso 1 1 calc R
H9A2 H 1.2614 0.6323 0.1382 0.087 Uiso 1 1 calc R
H9A3 H 1.2808 0.5361 0.1043 0.087 Uiso 1 1 calc R
C10A C 1.2151(3) 0.20168(12) 0.26915(11) 0.0263(4) Uani 1 1 d .
C11A C 1.3655(4) 0.26317(13) 0.30072(12) 0.0302(4) Uani 1 1 d .
H11A H 1.3331 0.3237 0.2865 0.036 Uiso 1 1 calc R
C12A C 1.5619(4) 0.23557(14) 0.35274(12) 0.0338(5) Uani 1 1 d .
H12A H 1.6643 0.2776 0.3742 0.041 Uiso 1 1 calc R
C13A C 1.6123(4) 0.14770(14) 0.37422(12) 0.0341(5) Uani 1 1 d .
H13A H 1.7480 0.1294 0.4101 0.041 Uiso 1 1 calc R
C14A C 1.4625(4) 0.08690(13) 0.34281(12) 0.0331(5) Uani 1 1 d .
H14A H 1.4958 0.0265 0.3572 0.040 Uiso 1 1 calc R
C15A C 1.2640(4) 0.11328(12) 0.29052(12) 0.0304(4) Uani 1 1 d .
H15A H 1.1617 0.0711 0.2693 0.036 Uiso 1 1 calc R
O1B O 0.6230(3) 0.58101(9) 0.33836(9) 0.0396(4) Uani 1 1 d .
O2B O 0.5453(3) 0.61711(10) 0.46533(9) 0.0442(4) Uani 1 1 d .
N1B N 0.6465(3) 0.75195(10) 0.30449(10) 0.0286(4) Uani 1 1 d .
N2B N 0.6333(3) 0.83412(10) 0.27451(10) 0.0295(4) Uani 1 1 d .
H2B H 0.5107 0.8720 0.2904 0.035 Uiso 1 1 calc R
N3B N 0.2490(3) 0.86761(11) 0.37647(10) 0.0319(4) Uani 1 1 d .
C1B C 0.5532(4) 0.63700(13) 0.39467(13) 0.0333(5) Uani 1 1 d .
C2B C 0.4879(4) 0.72803(12) 0.36098(11) 0.0288(4) Uani 1 1 d .
C3B C 0.2751(4) 0.78109(13) 0.39814(11) 0.0288(4) Uani 1 1 d .
C4B C 0.1017(4) 0.74382(14) 0.45194(12) 0.0335(5) Uani 1 1 d .
H4B H 0.1222 0.6832 0.4670 0.040 Uiso 1 1 calc R
C5B C -0.0986(4) 0.79541(15) 0.48296(13) 0.0381(5) Uani 1 1 d .
H5B H -0.2175 0.7707 0.5193 0.046 Uiso 1 1 calc R
C6B C -0.1243(4) 0.88366(15) 0.46055(13) 0.0367(5) Uani 1 1 d .
H6B H -0.2603 0.9208 0.4811 0.044 Uiso 1 1 calc R
C7B C 0.0526(4) 0.91598(14) 0.40760(13) 0.0367(5) Uani 1 1 d .
H7B H 0.0342 0.9765 0.3921 0.044 Uiso 1 1 calc R
C8B C 0.7035(5) 0.49147(14) 0.36605(15) 0.0447(6) Uani 1 1 d .
H8B1 H 0.6650 0.4505 0.3245 0.054 Uiso 1 1 calc R
H8B2 H 0.6060 0.4757 0.4151 0.054 Uiso 1 1 calc R
C9B C 0.9878(5) 0.48305(17) 0.38368(16) 0.0531(6) Uani 1 1 d .
H9B1 H 1.0839 0.4998 0.3354 0.080 Uiso 1 1 calc R
H9B2 H 1.0397 0.4223 0.4004 0.080 Uiso 1 1 calc R
H9B3 H 1.0244 0.5216 0.4267 0.080 Uiso 1 1 calc R
C10B C 0.8148(4) 0.86019(12) 0.21776(11) 0.0266(4) Uani 1 1 d .
C11B C 0.7976(4) 0.94683(13) 0.18844(12) 0.0307(4) Uani 1 1 d .
H11B H 0.6633 0.9864 0.2065 0.037 Uiso 1 1 calc R
C12B C 0.9754(4) 0.97571(13) 0.13302(12) 0.0340(5) Uani 1 1 d .
H12B H 0.9622 1.0350 0.1132 0.041 Uiso 1 1 calc R
C13B C 1.1721(4) 0.91884(14) 0.10638(12) 0.0344(5) Uani 1 1 d .
H13B H 1.2941 0.9387 0.0684 0.041 Uiso 1 1 calc R
C14B C 1.1895(4) 0.83249(14) 0.13564(13) 0.0344(5) Uani 1 1 d .
H14B H 1.3241 0.7932 0.1174 0.041 Uiso 1 1 calc R
C15B C 1.0132(4) 0.80278(13) 0.19116(12) 0.0324(5) Uani 1 1 d .
H15B H 1.0274 0.7435 0.2110 0.039 Uiso 1 1 calc R

loop_
_atom_site_aniso_label
_atom_site_aniso_U_11
_atom_site_aniso_U_22
_atom_site_aniso_U_33
_atom_site_aniso_U_23
_atom_site_aniso_U_13
_atom_site_aniso_U_12
O1A 0.0832(12) 0.0298(8) 0.0428(9) 0.0040(7) -0.0159(9) -0.0096(8)
O2A 0.0592(10) 0.0466(9) 0.0402(9) 0.0159(7) -0.0123(8) -0.0122(8)
N1A 0.0307(8) 0.0292(9) 0.0246(9) 0.0021(7) 0.0007(7) -0.0007(7)
N2A 0.0321(9) 0.0269(9) 0.0293(9) 0.0010(7) -0.0048(7) -0.0029(7)
N3A 0.0315(9) 0.0332(9) 0.0304(9) 0.0004(7) -0.0008(7) -0.0029(7)
C1A 0.0309(10) 0.0341(11) 0.0329(12) 0.0023(9) -0.0028(9) -0.0008(8)
C2A 0.0300(10) 0.0308(11) 0.0268(10) 0.0013(8) 0.0012(8) 0.0006(8)
C3A 0.0273(10) 0.0330(11) 0.0236(10) 0.0004(8) 0.0040(8) -0.0011(8)
C4A 0.0359(11) 0.0358(11) 0.0326(11) 0.0043(9) -0.0007(9) -0.0016(9)
C5A 0.0331(11) 0.0493(13) 0.0294(11) 0.0049(9) -0.0060(9) -0.0024(10)
C6A 0.0341(11) 0.0449(13) 0.0294(11) -0.0035(9) -0.0016(9) -0.0087(9)
C7A 0.0373(11) 0.0342(11) 0.0351(12) -0.0010(9) -0.0013(9) -0.0064(9)
C8A 0.0721(17) 0.0304(12) 0.0577(16) 0.0018(11) -0.0104(14) -0.0085(12)
C9A 0.0718(18) 0.0379(13) 0.0639(18) -0.0026(12) 0.0204(14) 0.0007(12)
C10A 0.0256(9) 0.0311(10) 0.0214(9) 0.0010(8) 0.0031(8) 0.0004(8)
C11A 0.0327(10) 0.0277(10) 0.0299(11) 0.0007(8) -0.0003(9) -0.0023(8)
C12A 0.0307(10) 0.0391(12) 0.0327(11) -0.0052(9) -0.0014(9) -0.0071(9)
C13A 0.0283(10) 0.0435(12) 0.0299(11) -0.0006(9) -0.0025(9) 0.0019(9)
C14A 0.0349(11) 0.0305(11) 0.0326(11) 0.0022(9) -0.0007(9) 0.0038(9)
C15A 0.0338(10) 0.0289(10) 0.0289(11) -0.0026(8) -0.0010(8) -0.0039(8)
O1B 0.0512(9) 0.0299(8) 0.0367(8) 0.0021(6) 0.0036(7) -0.0001(7)
O2B 0.0592(10) 0.0387(9) 0.0335(9) 0.0082(7) 0.0048(7) -0.0025(7)
N1B 0.0312(8) 0.0281(9) 0.0266(9) 0.0010(7) -0.0023(7) -0.0040(7)
N2B 0.0294(8) 0.0282(9) 0.0303(9) 0.0021(7) 0.0028(7) -0.0010(7)
N3B 0.0305(9) 0.0325(9) 0.0322(9) 0.0025(7) 0.0002(7) -0.0028(7)
C1B 0.0326(10) 0.0341(11) 0.0333(12) 0.0033(9) 0.0030(9) -0.0057(9)
C2B 0.0313(10) 0.0308(10) 0.0247(10) 0.0004(8) -0.0022(8) -0.0062(8)
C3B 0.0286(10) 0.0346(11) 0.0240(10) -0.0020(8) -0.0059(8) -0.0068(8)
C4B 0.0330(10) 0.0363(11) 0.0321(11) -0.0003(9) -0.0006(9) -0.0105(9)
C5B 0.0300(10) 0.0544(14) 0.0309(11) -0.0011(10) 0.0010(9) -0.0110(10)
C6B 0.0290(10) 0.0483(13) 0.0328(12) -0.0062(10) -0.0030(9) 0.0002(9)
C7B 0.0330(11) 0.0394(12) 0.0368(12) 0.0012(9) -0.0022(9) 0.0015(9)
C8B 0.0593(15) 0.0298(11) 0.0438(13) 0.0035(10) 0.0067(11) 0.0006(10)
C9B 0.0579(15) 0.0501(15) 0.0487(15) 0.0063(12) 0.0036(12) 0.0078(12)
C10B 0.0263(9) 0.0296(10) 0.0249(10) -0.0021(8) -0.0021(8) -0.0069(8)
C11B 0.0321(10) 0.0294(10) 0.0307(11) -0.0025(8) 0.0023(8) -0.0008(8)
C12B 0.0398(11) 0.0291(11) 0.0338(11) 0.0016(9) -0.0010(9) -0.0080(9)
C13B 0.0310(10) 0.0422(12) 0.0315(11) -0.0035(9) 0.0037(9) -0.0138(9)
C14B 0.0302(10) 0.0378(12) 0.0358(12) -0.0084(9) 0.0049(9) -0.0034(9)
C15B 0.0348(11) 0.0273(10) 0.0352(11) -0.0020(8) -0.0013(9) -0.0026(8)

loop_
_atom_type_symbol
_atom_type_description
_atom_type_scat_dispersion_real
_atom_type_scat_dispersion_imag
_atom_type_scat_source
C C 0.0181 0.0091 'International Tables Vol C Tables 4.2.6.8 and 6.1.1.4'
H H 0.0000 0.0000 'International Tables Vol C Tables 4.2.6.8 and 6.1.1.4'
N N 0.0311 0.0180 'International Tables Vol C Tables 4.2.6.8 and 6.1.1.4'
O O 0.0492 0.0322 'International Tables Vol C Tables 4.2.6.8 and 6.1.1.4'

loop_
_geom_angle_atom_site_label_1
_geom_angle_atom_site_label_2
_geom_angle_atom_site_label_3
_geom_angle
C1A O1A C8A 116.78(18)
C2A N1A N2A 122.03(17)
N1A N2A C10A 118.62(16)
N1A N2A H2A 120.7
C10A N2A H2A 120.7
C7A N3A C3A 118.25(17)
O2A C1A O1A 123.8(2)
O2A C1A C2A 124.5(2)
O1A C1A C2A 111.66(17)
N1A C2A C3A 128.23(17)
N1A C2A C1A 111.82(17)
C3A C2A C1A 119.74(17)
N3A C3A C4A 120.76(18)
N3A C3A C2A 116.42(17)
C4A C3A C2A 122.78(18)
C5A C4A C3A 119.48(19)
C5A C4A H4A 120.3
C3A C4A H4A 120.3
C4A C5A C6A 119.73(19)
C4A C5A H5A 120.1
C6A C5A H5A 120.1
C7A C6A C5A 117.5(2)
C7A C6A H6A 121.3
C5A C6A H6A 121.3
N3A C7A C6A 124.3(2)
N3A C7A H7A 117.9
C6A C7A H7A 117.9
O1A C8A C9A 109.4(2)
O1A C8A H8A1 109.8
C9A C8A H8A1 109.8
O1A C8A H8A2 109.8
C9A C8A H8A2 109.8
H8A1 C8A H8A2 108.2
C8A C9A H9A1 109.5
C8A C9A H9A2 109.5
H9A1 C9A H9A2 109.5
C8A C9A H9A3 109.5
H9A1 C9A H9A3 109.5
H9A2 C9A H9A3 109.5
C15A C10A C11A 119.70(18)
C15A C10A N2A 118.44(17)
C11A C10A N2A 121.85(17)
C12A C11A C10A 119.55(18)
C12A C11A H11A 120.2
C10A C11A H11A 120.2
C11A C12A C13A 121.14(19)
C11A C12A H12A 119.4
C13A C12A H12A 119.4
C14A C13A C12A 119.13(19)
C14A C13A H13A 120.4
C12A C13A H13A 120.4
C13A C14A C15A 120.63(19)
C13A C14A H14A 119.7
C15A C14A H14A 119.7
C14A C15A C10A 119.85(19)
C14A C15A H15A 120.1
C10A C15A H15A 120.1
C1B O1B C8B 116.60(16)
C2B N1B N2B 120.52(16)
N1B N2B C10B 119.88(16)
N1B N2B H2B 120.1
C10B N2B H2B 120.1
C7B N3B C3B 118.05(17)
O2B C1B O1B 124.01(19)
O2B C1B C2B 123.26(19)
O1B C1B C2B 112.72(17)
N1B C2B C3B 128.37(17)
N1B C2B C1B 112.92(17)
C3B C2B C1B 118.48(16)
N3B C3B C4B 120.79(18)
N3B C3B C2B 117.30(17)
C4B C3B C2B 121.89(18)
C5B C4B C3B 119.75(19)
C5B C4B H4B 120.1
C3B C4B H4B 120.1
C4B C5B C6B 119.19(19)
C4B C5B H5B 120.4
C6B C5B H5B 120.4
C7B C6B C5B 118.0(2)
C7B C6B H6B 121.0
C5B C6B H6B 121.0
N3B C7B C6B 124.2(2)
N3B C7B H7B 117.9
C6B C7B H7B 117.9
O1B C8B C9B 110.50(19)
O1B C8B H8B1 109.6
C9B C8B H8B1 109.6
O1B C8B H8B2 109.6
C9B C8B H8B2 109.6
H8B1 C8B H8B2 108.1
C8B C9B H9B1 109.5
C8B C9B H9B2 109.5
H9B1 C9B H9B2 109.5
C8B C9B H9B3 109.5
H9B1 C9B H9B3 109.5
H9B2 C9B H9B3 109.5
C11B C10B C15B 119.40(18)
C11B C10B N2B 118.42(17)
C15B C10B N2B 122.17(17)
C12B C11B C10B 120.31(18)
C12B C11B H11B 119.8
C10B C11B H11B 119.8
C13B C12B C11B 120.41(19)
C13B C12B H12B 119.8
C11B C12B H12B 119.8
C12B C13B C14B 119.31(19)
C12B C13B H13B 120.3
C14B C13B H13B 120.3
C15B C14B C13B 120.87(19)
C15B C14B H14B 119.6
C13B C14B H14B 119.6
C14B C15B C10B 119.70(18)
C14B C15B H15B 120.1
C10B C15B H15B 120.1

loop_
_geom_bond_atom_site_label_1
_geom_bond_atom_site_label_2
_geom_bond_distance
O1A C1A 1.328(3)
O1A C8A 1.453(3)
O2A C1A 1.199(2)
N1A C2A 1.305(2)
N1A N2A 1.321(2)
N2A C10A 1.401(2)
N2A H2A 0.8800
N3A C7A 1.335(3)
N3A C3A 1.351(2)
C1A C2A 1.497(3)
C2A C3A 1.474(3)
C3A C4A 1.405(3)
C4A C5A 1.374(3)
C4A H4A 0.9500
C5A C6A 1.384(3)
C5A H5A 0.9500
C6A C7A 1.379(3)
C6A H6A 0.9500
C7A H7A 0.9500
C8A C9A 1.479(4)
C8A H8A1 0.9900
C8A H8A2 0.9900
C9A H9A1 0.9800
C9A H9A2 0.9800
C9A H9A3 0.9800
C10A C15A 1.391(3)
C10A C11A 1.394(3)
C11A C12A 1.381(3)
C11A H11A 0.9500
C12A C13A 1.385(3)
C12A H12A 0.9500
C13A C14A 1.383(3)
C13A H13A 0.9500
C14A C15A 1.387(3)
C14A H14A 0.9500
C15A H15A 0.9500
O1B C1B 1.334(3)
O1B C8B 1.462(2)
O2B C1B 1.207(2)
N1B C2B 1.307(2)
N1B N2B 1.331(2)
N2B C10B 1.399(2)
N2B H2B 0.8800
N3B C7B 1.337(3)
N3B C3B 1.356(2)
C1B C2B 1.497(3)
C2B C3B 1.479(3)
C3B C4B 1.402(3)
C4B C5B 1.377(3)
C4B H4B 0.9500
C5B C6B 1.384(3)
C5B H5B 0.9500
C6B C7B 1.375(3)
C6B H6B 0.9500
C7B H7B 0.9500
C8B C9B 1.510(3)
C8B H8B1 0.9900
C8B H8B2 0.9900
C9B H9B1 0.9800
C9B H9B2 0.9800
C9B H9B3 0.9800
C10B C11B 1.391(3)
C10B C15B 1.394(3)
C11B C12B 1.385(3)
C11B H11B 0.9500
C12B C13B 1.383(3)
C12B H12B 0.9500
C13B C14B 1.387(3)
C13B H13B 0.9500
C14B C15B 1.385(3)
C14B H14B 0.9500
C15B H15B 0.9500

loop_
_geom_hbond_atom_site_label_D
_geom_hbond_atom_site_label_H
_geom_hbond_atom_site_label_A
_geom_hbond_distance_DH
_geom_hbond_distance_HA
_geom_hbond_distance_DA
_geom_hbond_angle_DHA
N2A H2A N3A 0.88 2.00 2.658(2) 130.9
N2B H2B N3B 0.88 1.98 2.658(2) 133.1

loop_
_geom_torsion_atom_site_label_1
_geom_torsion_atom_site_label_2
_geom_torsion_atom_site_label_3
_geom_torsion_atom_site_label_4
_geom_torsion
C2A N1A N2A C10A 176.73(18)
C8A O1A C1A O2A -9.3(3)
C8A O1A C1A C2A 170.70(19)
N2A N1A C2A C3A 1.3(3)
N2A N1A C2A C1A -173.34(16)
O2A C1A C2A N1A 146.9(2)
O1A C1A C2A N1A -33.1(2)
O2A C1A C2A C3A -28.3(3)
O1A C1A C2A C3A 151.74(18)
C7A N3A C3A C4A 0.0(3)
C7A N3A C3A C2A 177.85(18)
N1A C2A C3A N3A -3.2(3)
C1A C2A C3A N3A 171.11(17)
N1A C2A C3A C4A 174.67(19)
C1A C2A C3A C4A -11.1(3)
N3A C3A C4A C5A 0.0(3)
C2A C3A C4A C5A -177.73(19)
C3A C4A C5A C6A -0.3(3)
C4A C5A C6A C7A 0.6(3)
C3A N3A C7A C6A 0.4(3)
C5A C6A C7A N3A -0.7(3)
C1A O1A C8A C9A -96.7(3)
N1A N2A C10A C15A -177.48(16)
N1A N2A C10A C11A 1.6(3)
C15A C10A C11A C12A 0.2(3)
N2A C10A C11A C12A -178.95(18)
C10A C11A C12A C13A 0.0(3)
C11A C12A C13A C14A 0.0(3)
C12A C13A C14A C15A -0.1(3)
C13A C14A C15A C10A 0.2(3)
C11A C10A C15A C14A -0.2(3)
N2A C10A C15A C14A 178.91(18)
C2B N1B N2B C10B 175.88(17)
C8B O1B C1B O2B -2.5(3)
C8B O1B C1B C2B 176.86(17)
N2B N1B C2B C3B 2.1(3)
N2B N1B C2B C1B -172.39(16)
O2B C1B C2B N1B 137.9(2)
O1B C1B C2B N1B -41.5(2)
O2B C1B C2B C3B -37.2(3)
O1B C1B C2B C3B 143.39(17)
C7B N3B C3B C4B -0.3(3)
C7B N3B C3B C2B 177.92(17)
N1B C2B C3B N3B -5.7(3)
C1B C2B C3B N3B 168.51(17)
N1B C2B C3B C4B 172.54(19)
C1B C2B C3B C4B -13.2(3)
N3B C3B C4B C5B 0.3(3)
C2B C3B C4B C5B -177.85(18)
C3B C4B C5B C6B -0.3(3)
C4B C5B C6B C7B 0.2(3)
C3B N3B C7B C6B 0.3(3)
C5B C6B C7B N3B -0.2(3)
C1B O1B C8B C9B -88.1(2)
N1B N2B C10B C11B -179.14(17)
N1B N2B C10B C15B -0.4(3)
C15B C10B C11B C12B 0.3(3)
N2B C10B C11B C12B 179.09(17)
C10B C11B C12B C13B -0.1(3)
C11B C12B C13B C14B 0.1(3)
C12B C13B C14B C15B -0.2(3)
C13B C14B C15B C10B 0.3(3)
C11B C10B C15B C14B -0.4(3)
N2B C10B C15B C14B -179.13(18)
